data_2202669
loop_
_publ_author_name
'Bolte, Michael'
'Panisch, Robin'
'M\"uller, Thomas'

_publ_section_title
;
 A cocrystal of diethylammonium chloride and diphenylamine
;
_journal_issue 7
_journal_name_full 'Acta Crystallographica Section E'
_journal_page_first o929
_journal_page_last o930
_journal_paper_doi 10.1107/S1600536803010778
_journal_volume 59
_journal_year 2003
_chemical_formula_iupac 'C4 H12 N 1+, Cl 1-, C12 H11 N'
_chemical_formula_moiety 'C4 H12 N 1+, Cl 1-, C12 H11 N'
_chemical_formula_sum 'C16 H23 Cl N2'
_chemical_formula_weight 278.81
_chemical_name_systematic ?
_space_group_IT_number 14
_symmetry_cell_setting monoclinic
_symmetry_space_group_name_Hall '-P 2yn'
_symmetry_space_group_name_H-M 'P 1 21/n 1'
_atom_sites_solution_hydrogens geom
_atom_sites_solution_primary direct
_atom_sites_solution_secondary difmap
_audit_creation_method SHELXL-97
_cell_angle_alpha 90.00
_cell_angle_beta 94.726(6)
_cell_angle_gamma 90.00
_cell_formula_units_Z 4
_cell_length_a 9.0679(6)
_cell_length_b 10.0077(6)
_cell_length_c 17.8386(13)
_cell_measurement_reflns_used 19430
_cell_measurement_temperature 100(2)
_cell_measurement_theta_max 27.5
_cell_measurement_theta_min 2.4
_cell_volume 1613.33(19)
_computing_cell_refinement X-AREA
_computing_data_collection 'X-AREA (Stoe & Cie, 2001)'
_computing_data_reduction X-AREA
_computing_molecular_graphics 'XP in SHELXTL-Plus (Sheldrick, 1991)'
_computing_structure_refinement 'SHELXL97 (Sheldrick, 1997)'
_computing_structure_solution 'SHELXS97 (Sheldrick, 1990)'
_diffrn_ambient_temperature 100(2)
_diffrn_measured_fraction_theta_full 0.996
_diffrn_measured_fraction_theta_max 0.996
_diffrn_measurement_device_type 'Stoe IPDS II two-circle'
_diffrn_measurement_method \w
_diffrn_radiation_monochromator graphite
_diffrn_radiation_source 'fine-focus sealed tube'
_diffrn_radiation_type MoK\a
_diffrn_radiation_wavelength 0.71073
_diffrn_reflns_av_R_equivalents 0.0421
_diffrn_reflns_av_sigmaI/netI 0.0260
_diffrn_reflns_limit_h_max 11
_diffrn_reflns_limit_h_min -11
_diffrn_reflns_limit_k_max 13
_diffrn_reflns_limit_k_min -13
_diffrn_reflns_limit_l_max 23
_diffrn_reflns_limit_l_min -23
_diffrn_reflns_number 27910
_diffrn_reflns_theta_full 27.90
_diffrn_reflns_theta_max 27.90
_diffrn_reflns_theta_min 2.44
_diffrn_standards_decay_% 0
_diffrn_standards_interval_time 0
_diffrn_standards_number 0
_exptl_absorpt_coefficient_mu 0.227
_exptl_absorpt_correction_T_max 0.9682
_exptl_absorpt_correction_T_min 0.9551
_exptl_absorpt_correction_type multi-scan
_exptl_absorpt_process_details '(MULABS; Spek, 1990; Blessing, 1995)'
_exptl_crystal_colour 'light yellow'
_exptl_crystal_density_diffrn 1.148
_exptl_crystal_density_method 'not measured'
_exptl_crystal_description block
_exptl_crystal_F_000 600
_exptl_crystal_size_max 0.26
_exptl_crystal_size_mid 0.24
_exptl_crystal_size_min 0.15
_refine_diff_density_max 0.208
_refine_diff_density_min -0.171
_refine_ls_extinction_method none
_refine_ls_goodness_of_fit_ref 0.965
_refine_ls_hydrogen_treatment mixed
_refine_ls_matrix_type full
_refine_ls_number_parameters 184
_refine_ls_number_reflns 3833
_refine_ls_number_restraints 0
_refine_ls_restrained_S_all 0.965
_refine_ls_R_factor_all 0.0359
_refine_ls_R_factor_gt 0.0270
_refine_ls_shift/su_max 0.001
_refine_ls_shift/su_mean 0.000
_refine_ls_structure_factor_coef Fsqd
_refine_ls_weighting_details 'calc w = 1/[\s^2^(Fo^2^)+(0.0466P)^2^] where P = (Fo^2^+2Fc^2^)/3'
_refine_ls_weighting_scheme calc
_refine_ls_wR_factor_gt 0.0689
_refine_ls_wR_factor_ref 0.0703
_reflns_number_gt 3087
_reflns_number_total 3833
_reflns_threshold_expression I>2\s(I)
_cod_data_source_file lh6062.cif
_cod_data_source_block I
_cod_depositor_comments
;
The following automatic conversions were performed:
'_symmetry_cell_setting' value 'Monoclinic' changed to 'monoclinic'
according to '/home/saulius/struct/CIF-dictionaries/cif_core.dic'
dictionary named 'cif_core.dic' version 2.4.1 from 2010-06-29.

Automatic conversion script
Id: cif_fix_enum 1527 2010-12-29 10:47:43Z saulius 

The following automatic conversions were performed:

'_symmetry_cell_setting' value 'Monoclinic' changed to 'monoclinic'
according to /home/saulius/struct/CIF-dictionaries/cif_core.dic
dictionary named 'cif_core.dic' version 2.4.1 from 2010-06-29.

Automatic conversion script
Id: cif_fix_values 1715 2011-07-08 13:25:40Z adriana 
;
_cod_original_sg_symbol_H-M 'P 21/n'
_cod_database_code 2202669
_cod_database_fobs_code 2202669

loop_
_symmetry_equiv_pos_as_xyz
'x, y, z'
'-x+1/2, y+1/2, -z+1/2'
'-x, -y, -z'
'x-1/2, -y-1/2, z-1/2'

loop_
_atom_site_label
_atom_site_fract_x
_atom_site_fract_y
_atom_site_fract_z
_atom_site_U_iso_or_equiv
_atom_site_adp_type
_atom_site_calc_flag
_atom_site_refinement_flags
_atom_site_occupancy
_atom_site_disorder_assembly
_atom_site_disorder_group
_atom_site_type_symbol
C1 0.40033(12) 0.48481(12) 0.63545(6) 0.0338(2) Uani d . 1 . . C
H1A 0.4634 0.4436 0.5999 0.051 Uiso calc R 1 . . H
H1B 0.3841 0.5790 0.6223 0.051 Uiso calc R 1 . . H
H1C 0.3050 0.4382 0.6332 0.051 Uiso calc R 1 . . H
C2 0.47500(11) 0.47493(11) 0.71409(6) 0.0269(2) Uani d . 1 . . C
H2A 0.4922 0.3798 0.7272 0.032 Uiso calc R 1 . . H
H2B 0.5723 0.5202 0.7160 0.032 Uiso calc R 1 . . H
N3 0.38264(9) 0.53766(9) 0.76999(5) 0.02447(18) Uani d . 1 . . N
H3A 0.3703(14) 0.6254(15) 0.7583(7) 0.034(3) Uiso d . 1 . . H
H3B 0.2926(16) 0.4963(15) 0.7659(7) 0.037(3) Uiso d . 1 . . H
C4 0.44610(12) 0.52422(12) 0.84949(6) 0.0307(2) Uani d . 1 . . C
H4A 0.5479 0.5607 0.8545 0.037 Uiso calc R 1 . . H
H4B 0.4511 0.4286 0.8637 0.037 Uiso calc R 1 . . H
C5 0.35150(16) 0.59856(14) 0.90146(7) 0.0442(3) Uani d . 1 . . C
H5A 0.3949 0.5900 0.9534 0.066 Uiso calc R 1 . . H
H5B 0.2515 0.5607 0.8974 0.066 Uiso calc R 1 . . H
H5C 0.3467 0.6932 0.8873 0.066 Uiso calc R 1 . . H
Cl1 0.38089(2) 0.84251(2) 0.724177(15) 0.02832(8) Uani d . 1 . . Cl
N1 0.73130(9) 0.75457(9) 0.74821(5) 0.02451(18) Uani d . 1 . . N
H1 0.6484(15) 0.7948(14) 0.7426(7) 0.032(3) Uiso d . 1 . . H
C11 0.77637(10) 0.72692(10) 0.82350(5) 0.02177(19) Uani d . 1 . . C
C12 0.72848(11) 0.81509(10) 0.87765(6) 0.0250(2) Uani d . 1 . . C
H12 0.6731 0.8922 0.8621 0.030 Uiso calc R 1 . . H
C13 0.76118(11) 0.79075(11) 0.95344(6) 0.0291(2) Uani d . 1 . . C
H13 0.7273 0.8509 0.9895 0.035 Uiso calc R 1 . . H
C14 0.84321(12) 0.67899(12) 0.97758(6) 0.0328(2) Uani d . 1 . . C
H14 0.8660 0.6624 1.0297 0.039 Uiso calc R 1 . . H
C15 0.89117(13) 0.59205(12) 0.92385(6) 0.0344(2) Uani d . 1 . . C
H15 0.9474 0.5155 0.9397 0.041 Uiso calc R 1 . . H
C16 0.85866(11) 0.61467(10) 0.84744(6) 0.0274(2) Uani d . 1 . . C
H16 0.8923 0.5540 0.8116 0.033 Uiso calc R 1 . . H
C21 0.79040(10) 0.71156(9) 0.68263(5) 0.02151(18) Uani d . 1 . . C
C22 0.93418(10) 0.66203(10) 0.67961(6) 0.02491(19) Uani d . 1 . . C
H22 0.9968 0.6510 0.7246 0.030 Uiso calc R 1 . . H
C23 0.98511(11) 0.62898(10) 0.61048(6) 0.0285(2) Uani d . 1 . . C
H23 1.0830 0.5958 0.6089 0.034 Uiso calc R 1 . . H
C24 0.89636(12) 0.64337(11) 0.54398(6) 0.0303(2) Uani d . 1 . . C
H24 0.9325 0.6203 0.4972 0.036 Uiso calc R 1 . . H
C25 0.75338(12) 0.69221(11) 0.54701(6) 0.0295(2) Uani d . 1 . . C
H25 0.6913 0.7026 0.5018 0.035 Uiso calc R 1 . . H
C26 0.70081(10) 0.72573(10) 0.61511(6) 0.0252(2) Uani d . 1 . . C
H26 0.6028 0.7588 0.6162 0.030 Uiso calc R 1 . . H

loop_
_atom_site_aniso_label
_atom_site_aniso_U_11
_atom_site_aniso_U_22
_atom_site_aniso_U_33
_atom_site_aniso_U_12
_atom_site_aniso_U_13
_atom_site_aniso_U_23
C1 0.0301(5) 0.0385(6) 0.0328(6) -0.0009(4) 0.0033(4) -0.0039(5)
C2 0.0230(4) 0.0264(5) 0.0319(5) 0.0024(4) 0.0070(4) -0.0007(4)
N3 0.0220(4) 0.0204(4) 0.0315(5) -0.0020(3) 0.0057(3) -0.0013(3)
C4 0.0323(5) 0.0305(5) 0.0295(5) -0.0063(4) 0.0036(4) -0.0020(4)
C5 0.0581(8) 0.0387(7) 0.0375(6) -0.0029(6) 0.0146(6) -0.0081(5)
Cl1 0.02135(11) 0.02205(12) 0.04200(14) 0.00366(8) 0.00532(9) 0.00230(10)
N1 0.0207(4) 0.0290(4) 0.0238(4) 0.0070(3) 0.0015(3) -0.0004(3)
C11 0.0195(4) 0.0223(5) 0.0235(5) -0.0014(3) 0.0020(3) 0.0001(4)
C12 0.0246(4) 0.0236(5) 0.0273(5) 0.0031(3) 0.0052(4) -0.0002(4)
C13 0.0306(5) 0.0313(5) 0.0259(5) 0.0011(4) 0.0055(4) -0.0036(4)
C14 0.0359(5) 0.0382(6) 0.0237(5) 0.0037(4) -0.0009(4) 0.0012(4)
C15 0.0399(6) 0.0320(6) 0.0302(6) 0.0103(5) -0.0036(4) 0.0020(4)
C16 0.0300(5) 0.0244(5) 0.0275(5) 0.0047(4) 0.0003(4) -0.0031(4)
C21 0.0227(4) 0.0179(4) 0.0243(5) -0.0010(3) 0.0041(3) -0.0001(3)
C22 0.0223(4) 0.0234(5) 0.0290(5) 0.0011(4) 0.0017(4) -0.0013(4)
C23 0.0262(5) 0.0247(5) 0.0357(6) 0.0032(4) 0.0092(4) 0.0000(4)
C24 0.0374(5) 0.0276(5) 0.0274(5) 0.0023(4) 0.0123(4) -0.0001(4)
C25 0.0341(5) 0.0315(6) 0.0232(5) 0.0007(4) 0.0033(4) 0.0026(4)
C26 0.0228(4) 0.0262(5) 0.0266(5) 0.0016(4) 0.0030(4) 0.0031(4)

loop_
_atom_type_symbol
_atom_type_description
_atom_type_scat_dispersion_real
_atom_type_scat_dispersion_imag
_atom_type_scat_source
C C 0.0033 0.0016 'International Tables Vol C Tables 4.2.6.8 and 6.1.1.4'
H H 0.0000 0.0000 'International Tables Vol C Tables 4.2.6.8 and 6.1.1.4'
Cl Cl 0.1484 0.1585 'International Tables Vol C Tables 4.2.6.8 and 6.1.1.4'
N N 0.0061 0.0033 'International Tables Vol C Tables 4.2.6.8 and 6.1.1.4'

loop_
_geom_angle_atom_site_label_1
_geom_angle_atom_site_label_2
_geom_angle_atom_site_label_3
_geom_angle
_geom_angle_publ_flag
C2 C1 H1A 109.5 ?
C2 C1 H1B 109.5 ?
H1A C1 H1B 109.5 ?
C2 C1 H1C 109.5 ?
H1A C1 H1C 109.5 ?
H1B C1 H1C 109.5 ?
N3 C2 C1 111.09(8) ?
N3 C2 H2A 109.4 ?
C1 C2 H2A 109.4 ?
N3 C2 H2B 109.4 ?
C1 C2 H2B 109.4 ?
H2A C2 H2B 108.0 ?
C4 N3 C2 113.79(8) y
C4 N3 H3A 109.7(8) ?
C2 N3 H3A 108.6(8) ?
C4 N3 H3B 107.9(8) ?
C2 N3 H3B 107.7(9) ?
H3A N3 H3B 109.1(12) ?
N3 C4 C5 110.19(10) ?
N3 C4 H4A 109.6 ?
C5 C4 H4A 109.6 ?
N3 C4 H4B 109.6 ?
C5 C4 H4B 109.6 ?
H4A C4 H4B 108.1 ?
C4 C5 H5A 109.5 ?
C4 C5 H5B 109.5 ?
H5A C5 H5B 109.5 ?
C4 C5 H5C 109.5 ?
H5A C5 H5C 109.5 ?
H5B C5 H5C 109.5 ?
C21 N1 C11 129.96(8) y
C21 N1 H1 116.4(9) ?
C11 N1 H1 113.1(9) ?
C16 C11 N1 124.02(9) ?
C16 C11 C12 118.90(9) ?
N1 C11 C12 117.00(9) ?
C13 C12 C11 120.60(9) ?
C13 C12 H12 119.7 ?
C11 C12 H12 119.7 ?
C12 C13 C14 120.70(10) ?
C12 C13 H13 119.6 ?
C14 C13 H13 119.6 ?
C15 C14 C13 118.63(10) ?
C15 C14 H14 120.7 ?
C13 C14 H14 120.7 ?
C16 C15 C14 121.42(10) ?
C16 C15 H15 119.3 ?
C14 C15 H15 119.3 ?
C15 C16 C11 119.75(10) ?
C15 C16 H16 120.1 ?
C11 C16 H16 120.1 ?
N1 C21 C22 124.42(9) ?
N1 C21 C26 116.97(8) ?
C22 C21 C26 118.54(9) ?
C23 C22 C21 119.76(9) ?
C23 C22 H22 120.1 ?
C21 C22 H22 120.1 ?
C24 C23 C22 121.49(9) ?
C24 C23 H23 119.3 ?
C22 C23 H23 119.3 ?
C23 C24 C25 118.75(9) ?
C23 C24 H24 120.6 ?
C25 C24 H24 120.6 ?
C26 C25 C24 120.63(10) ?
C26 C25 H25 119.7 ?
C24 C25 H25 119.7 ?
C25 C26 C21 120.83(9) ?
C25 C26 H26 119.6 ?
C21 C26 H26 119.6 ?

loop_
_geom_bond_atom_site_label_1
_geom_bond_atom_site_label_2
_geom_bond_site_symmetry_2
_geom_bond_distance
_geom_bond_publ_flag
C1 C2 . 1.5098(15) ?
C1 H1A . 0.9800 ?
C1 H1B . 0.9800 ?
C1 H1C . 0.9800 ?
C2 N3 . 1.4924(13) y
C2 H2A . 0.9900 ?
C2 H2B . 0.9900 ?
N3 C4 . 1.4919(14) y
N3 H3A . 0.908(15) ?
N3 H3B . 0.913(15) ?
C4 C5 . 1.5100(16) ?
C4 H4A . 0.9900 ?
C4 H4B . 0.9900 ?
C5 H5A . 0.9800 ?
C5 H5B . 0.9800 ?
C5 H5C . 0.9800 ?
N1 C21 . 1.3944(12) y
N1 C11 . 1.3989(13) y
N1 H1 . 0.851(14) ?
C11 C16 . 1.3960(14) ?
C11 C12 . 1.4033(13) ?
C12 C13 . 1.3818(14) ?
C12 H12 . 0.9500 ?
C13 C14 . 1.3917(16) ?
C13 H13 . 0.9500 ?
C14 C15 . 1.3904(16) ?
C14 H14 . 0.9500 ?
C15 C16 . 1.3892(15) ?
C15 H15 . 0.9500 ?
C16 H16 . 0.9500 ?
C21 C22 . 1.4000(13) ?
C21 C26 . 1.4035(13) ?
C22 C23 . 1.3917(14) ?
C22 H22 . 0.9500 ?
C23 C24 . 1.3850(15) ?
C23 H23 . 0.9500 ?
C24 C25 . 1.3908(15) ?
C24 H24 . 0.9500 ?
C25 C26 . 1.3824(14) ?
C25 H25 . 0.9500 ?
C26 H26 . 0.9500 ?

loop_
_geom_hbond_atom_site_label_D
_geom_hbond_atom_site_label_H
_geom_hbond_atom_site_label_A
_geom_hbond_site_symmetry_A
_geom_hbond_distance_DH
_geom_hbond_distance_HA
_geom_hbond_distance_DA
_geom_hbond_angle_DHA
N3 H3A Cl1 . 0.908(15) 2.260(15) 3.1581(9) 170.0(12)
N3 H3B Cl1 2_546 0.913(15) 2.218(15) 3.0946(9) 160.7(12)
N1 H1 Cl1 . 0.851(14) 2.467(14) 3.2909(9) 162.9(12)

loop_
_geom_torsion_atom_site_label_1
_geom_torsion_atom_site_label_2
_geom_torsion_atom_site_label_3
_geom_torsion_atom_site_label_4
_geom_torsion
C1 C2 N3 C4 176.60(9)
C2 N3 C4 C5 176.01(9)
C21 N1 C11 C16 -23.23(16)
C21 N1 C11 C12 160.09(10)
C16 C11 C12 C13 -0.50(15)
N1 C11 C12 C13 176.35(9)
C11 C12 C13 C14 0.52(16)
C12 C13 C14 C15 -0.22(17)
C13 C14 C15 C16 -0.10(18)
C14 C15 C16 C11 0.11(17)
N1 C11 C16 C15 -176.43(10)
C12 C11 C16 C15 0.19(15)
C11 N1 C21 C22 -19.68(17)
C11 N1 C21 C26 163.61(10)
N1 C21 C22 C23 -176.28(10)
C26 C21 C22 C23 0.39(15)
C21 C22 C23 C24 -0.28(16)
C22 C23 C24 C25 0.10(16)
C23 C24 C25 C26 -0.02(16)
C24 C25 C26 C21 0.14(16)
N1 C21 C26 C25 176.59(10)
C22 C21 C26 C25 -0.32(15)

loop_
_cod_related_entry_id
_cod_related_entry_database
_cod_related_entry_code
1 ChemSpider 21131651
